data_2009732
loop_
_publ_author_name
'Beck, U.'
'Borrmann, H.'
'Simon, A.'

_publ_section_title
;
 (C~18~H~36~N~2~O~6~Na)~2~[Ta~6~Cl~12~(CH~3~O)~6~].6CH~3~OH with
 partial substitution of CH~3~O^{-^} by OH^{-^}
;
_journal_issue 5
_journal_name_full 'Acta Crystallographica Section C'
_journal_page_first 695
_journal_page_last 697
_journal_paper_doi 10.1107/S0108270193008546
_journal_volume 50
_journal_year 1994
_chemical_formula_moiety 'C36 H72 N4 O12 Na2,C6 H18 Cl12 O6 Ta6'
_chemical_formula_sum 'C48 H114 Cl12 N4 Na2 O24 Ta6'
_chemical_formula_weight 2688.5
_symmetry_cell_setting rhombohedral
_symmetry_space_group_name_Hall '-R 3'
_symmetry_space_group_name_H-M 'R -3 :H'
_atom_type_scat_source 'SHELXTL-Plus (Sheldrick, 1991)'
_cell_angle_alpha 90.
_cell_angle_beta 90.
_cell_angle_gamma 120.
_cell_formula_units_Z 3
_cell_length_a 15.068(2)
_cell_length_b 15.068(2)
_cell_length_c 32.303(6)
_cell_measurement_reflns_used 50
_cell_measurement_temperature 173
_cell_measurement_theta_max 17.5
_cell_measurement_theta_min 13
_cell_volume 6351.6(17)
_diffrn_measurement_device 'Syntex P2~1~ four-circle'
_diffrn_measurement_method \w-2\q
_diffrn_radiation_type MoK\a
_diffrn_radiation_wavelength 0.71073
_diffrn_reflns_av_R_equivalents 0.0354
_diffrn_reflns_limit_h_max 14
_diffrn_reflns_limit_h_min 0
_diffrn_reflns_limit_k_max 14
_diffrn_reflns_limit_k_min 0
_diffrn_reflns_limit_l_max 36
_diffrn_reflns_limit_l_min -36
_diffrn_reflns_number 2504
_diffrn_reflns_theta_max 24
_diffrn_standards_interval_count 60
_diffrn_standards_number 3
_exptl_absorpt_coefficient_mu 8.087
_exptl_absorpt_correction_T_max 0.7971
_exptl_absorpt_correction_T_min 0.6216
_exptl_absorpt_correction_type 'empirical, \y-scans'
_exptl_crystal_colour brown
_exptl_crystal_density_diffrn 2.109
_exptl_crystal_description 'hexagonal platelet'
_exptl_crystal_size_max 0.45
_exptl_crystal_size_mid 0.4
_exptl_crystal_size_min 0.4
_refine_diff_density_max 1.58
_refine_diff_density_min -1.58
_refine_ls_extinction_method none
_refine_ls_goodness_of_fit_obs 1.2085
_refine_ls_number_parameters 157
_refine_ls_number_reflns 1846
_refine_ls_R_factor_obs 0.0424
_refine_ls_shift/esd_max 0.001
_refine_ls_structure_factor_coef F
_refine_ls_weighting_details 'w = 1/{[\s^2^(F) + 0.0001F^2^][1-exp{-4(sin\q/\l)^2^}]}'
_refine_ls_weighting_scheme calc
_refine_ls_wR_factor_obs 0.0427
_reflns_number_observed 1846
_reflns_number_total 2230
_reflns_observed_criterion F~o~>3\s(F~o~)
_cod_data_source_file sh1052.cif
_cod_data_source_block sh1052a
_cod_depositor_comments
;
The following automatic conversions were performed:

'_refine_ls_weighting_scheme' value '1/{[\s^2^(F) +
0.0001F^2^][1-exp{-4(sin\q/\l)^2^}]}' was changed to 'calc'. New tag
'_refine_ls_weighting_details' was created. The value of the new tag
was set to 'w = 1/{[\s^2^(F) + 0.0001F^2^][1-exp{-4(sin\q/\l)^2^}]}'.

Automatic conversion script
Id: cif_fix_values 3143 2015-03-26 13:38:13Z robertas 

2023-05-16
Space group name changed to comply with IUCR recomendations
                 miguel
;
_cod_original_sg_symbol_H-M 'R -3'
_cod_original_cell_volume 6352(2)
_cod_database_code 2009732

loop_
_atom_site_label
_atom_site_fract_x
_atom_site_fract_y
_atom_site_fract_z
_atom_site_U_iso_or_equiv
Ta .37090(3) .57609(3) .204470(10) .0275(2)
Cl(1) .5236(2) .6049(2) .16649(9) .0339(12)
Cl(2) .4825(2) .7105(2) .25316(8) .0348(12)
O(1) .4130(6) .4911(6) .2403(3) .041(4)
C(1) .3549(11) .3960(10) .2592(4) .041(6)
O(2) .6054(9) .5600(8) .2668(3) .061(5)
C(2) .6078(16) .5810(17) .3087(6) .091(11)
Na .66667 .33333 .1337(2) .037(2)
N(1) .66667 .33333 .2183(6) .040(5)
N(2) .66667 .33333 .0484(6) .046(6)
O(3) .4894(6) .2592(6) .1629(3) .040(4)
O(4) .5634(7) .4094(7) .1025(3) .051(4)
C(3) .5621(9) .3049(10) .2321(4) .042(5)
C(4) .4821(10) .2252(10) .2052(4) .046(6)
C(5) .4446(11) .3220(10) .1563(5) .050(7)
C(6) .4577(10) .3509(11) .1121(5) .052(6)
C(7) .5842(13) .4374(12) .0603(4) .058(7)
C(8) .5899(13) .3577(14) .0345(4) .061(8)
H(11) .3990 .3780 .2740 ?
H(12) .3180 .3454 .2383 ?
H(13) .3072 .3987 .2782 ?
H(21) .6763 .6080 .3190 ?
H(22) .5870 .6313 .3121 ?
H(23) .5623 .5203 .3240 ?
H(31) .5521 .2784 .2598 ?
H(32) .5557 .3652 .2318 ?
H(41) .4162 .2092 .2158 ?
H(42) .4883 .1649 .2058 ?
H(51) .3730 .2845 .1631 ?
H(52) .4781 .3826 .1731 ?
H(61) .4248 .3899 .1062 ?
H(62) .4274 .2897 .0956 ?
H(71) .5309 .4480 .0496 ?
H(72) .6487 .4999 .0584 ?
H(81) .6048 .3813 .0064 ?
H(82) .5244 .2961 .0357 ?
H(9) .54(2) .53(2) .257(10) ?

loop_
_geom_angle_atom_site_label_1
_geom_angle_atom_site_label_2
_geom_angle_atom_site_label_3
_geom_angle_site_symmetry_3
_geom_angle
_geom_angle_publ_flag
Cl(1) Ta Cl(2) 6_565 165.00(10) yes
Ta Cl(1) Ta 8_555 75.20(10) yes
Ta O(1) C(1) . 131.3(9) yes
N(1) Na O(3) . 67.9(2) yes
N(1) Na O(4) . 113.2(3) yes
O(3) Na O(4) . 66.2(3) yes
O(3) Na O(3) 4_655 106.8(3) yes
O(4) Na O(3) 4_655 170.3(2) yes
O(4) Na O(3) 9_665 82.1(2) yes
O(4) Na O(4) 4_655 105.4(3) yes

loop_
_geom_bond_atom_site_label_1
_geom_bond_atom_site_label_2
_geom_bond_site_symmetry_1
_geom_bond_site_symmetry_2
_geom_bond_distance
_geom_bond_publ_flag
Ta Ta . 4_665 2.9780(10) yes
Ta Ta . 7_555 2.9870(10) yes
Ta Cl(1) . . 2.447(3) yes
Ta Cl(1) . 7_555 2.449(3) yes
Ta Cl(2) . . 2.449(3) yes
Ta Cl(2) . 6_565 2.447(3) yes
Ta O(1) . . 2.049(10) yes
O(1) C(1) . . 1.392(15) yes
O(2) C(2) . . 1.39(2) yes
O(1) O(2) . . 2.684(15) yes
Na(1) N(1) . . 2.73(2) no
Na(1) N(2) . . 2.76(2) no
Na(1) O(3) . . 2.508(9) no
Na(1) O(4) . . 2.557(12) no
Na N(1) . . 2.73(2) yes
Na N(2) . . 2.76(2) yes
Na O(3) . . 2.508(9) yes
Na O(4) . . 2.557(12) yes
N(1) C(3) . . 1.479(14) no
N(2) C(8) . . 1.45(2) no
O(3) C(4) . . 1.445(16) no
O(3) C(5) . . 1.43(2) no
O(4) C(6) . . 1.416(15) no
O(4) C(7) . . 1.413(17) no
C(3) C(4) . . 1.484(16) no
C(5) C(6) . . 1.48(2) no
C(7) C(8) . . 1.50(3) no
